data_1502572
loop_
_publ_author_name
'Huang, Deshun'
'Wang, Haining'
'Xue, Fazhen'
'Guan, Huan'
'Li, Lijun'
'Peng, Xianyou'
'Shi, Yian'

_publ_section_title
;
 Enantioselective bromocyclization of olefins catalyzed by chiral
 phosphoric acid.
;
_journal_issue 24
_journal_name_full 'Organic letters'
_journal_page_first 6350
_journal_page_last 6353
_journal_paper_doi 10.1021/ol202527g
_journal_volume 13
_journal_year 2011
_chemical_absolute_configuration ad
_chemical_formula_moiety 'C17 H25 Br N2 O4 S'
_chemical_formula_sum 'C17 H25 Br N2 O4 S'
_chemical_formula_weight 433.36
_chemical_name_systematic
; 
 ? 
;
_space_group_IT_number 4
_symmetry_cell_setting monoclinic
_symmetry_space_group_name_Hall 'P 2yb'
_symmetry_space_group_name_H-M 'P 1 21 1'
_atom_sites_solution_hydrogens geom
_atom_sites_solution_primary direct
_atom_sites_solution_secondary difmap
_audit_creation_method SHELXL-97
_cell_angle_alpha 90.00
_cell_angle_beta 91.49(3)
_cell_angle_gamma 90.00
_cell_formula_units_Z 2
_cell_length_a 6.9024(14)
_cell_length_b 7.5807(15)
_cell_length_c 18.512(4)
_cell_measurement_reflns_used 3579
_cell_measurement_temperature 173(2)
_cell_measurement_theta_max 27.4800
_cell_measurement_theta_min 2.6869
_cell_volume 968.3(3)
_computing_cell_refinement 'CrystalClear (Rigaku Inc., 2008)'
_computing_data_collection 'CrystalClear (Rigaku Inc., 2008)'
_computing_data_reduction 'CrystalClear (Rigaku Inc., 2008)'
_computing_molecular_graphics
;
 Mercury: visualization and analysis of crystal structures, C. F. Macrae,
 P. R. Edgington, P. McCabe, E. Pidcock, G. P. Shields, R. Taylor,
 M. Towler and J. van de Streek, J. Appl. Cryst., 39, 453-457, 2006.
;
_computing_publication_material 'SHELX-97 (Sheldrick, 1997)'
_computing_structure_refinement 'SHELXL-97 (Sheldrick, 1997)'
_computing_structure_solution 'SHELXS-97 (Sheldrick, 1990)'
_diffrn_ambient_temperature 173(2)
_diffrn_detector_area_resol_mean 28.5714
_diffrn_measured_fraction_theta_full 0.995
_diffrn_measured_fraction_theta_max 0.995
_diffrn_measurement_device_type 'Saturn724+ CCD'
_diffrn_measurement_method '\w scans at fixed \c = 45\%'
_diffrn_radiation_monochromator graphite
_diffrn_radiation_source 'fine-focus sealed tube'
_diffrn_radiation_type MoK\a
_diffrn_radiation_wavelength 0.71073
_diffrn_reflns_av_R_equivalents 0.0359
_diffrn_reflns_av_sigmaI/netI 0.0394
_diffrn_reflns_limit_h_max 8
_diffrn_reflns_limit_h_min -8
_diffrn_reflns_limit_k_max 9
_diffrn_reflns_limit_k_min -9
_diffrn_reflns_limit_l_max 24
_diffrn_reflns_limit_l_min -24
_diffrn_reflns_number 11181
_diffrn_reflns_theta_full 27.49
_diffrn_reflns_theta_max 27.49
_diffrn_reflns_theta_min 2.90
_exptl_absorpt_coefficient_mu 2.254
_exptl_absorpt_correction_T_max 1.0000
_exptl_absorpt_correction_T_min 0.6772
_exptl_absorpt_correction_type multi-scan
_exptl_absorpt_process_details 'CrystalClear (Rigaku Inc., 2008)'
_exptl_crystal_colour Colorless
_exptl_crystal_density_diffrn 1.486
_exptl_crystal_density_method 'not measured'
_exptl_crystal_description block
_exptl_crystal_F_000 448
_exptl_crystal_size_max 0.31
_exptl_crystal_size_mid 0.24
_exptl_crystal_size_min 0.22
_refine_diff_density_max 0.583
_refine_diff_density_min -0.375
_refine_diff_density_rms 0.064
_refine_ls_abs_structure_details 'Flack H D (1983), Acta Cryst. A39, 876-881'
_refine_ls_abs_structure_Flack 0.014(8)
_refine_ls_extinction_method none
_refine_ls_goodness_of_fit_ref 1.074
_refine_ls_hydrogen_treatment constr
_refine_ls_matrix_type full
_refine_ls_number_parameters 228
_refine_ls_number_reflns 4289
_refine_ls_number_restraints 1
_refine_ls_restrained_S_all 1.074
_refine_ls_R_factor_all 0.0423
_refine_ls_R_factor_gt 0.0401
_refine_ls_shift/su_max 0.001
_refine_ls_shift/su_mean 0.000
_refine_ls_structure_factor_coef Fsqd
_refine_ls_weighting_details 'calc w=1/[\s^2^(Fo^2^)+(0.0344P)^2^+0.4317P] where P=(Fo^2^+2Fc^2^)/3'
_refine_ls_weighting_scheme calc
_refine_ls_wR_factor_gt 0.0851
_refine_ls_wR_factor_ref 0.0870
_reflns_number_gt 4090
_reflns_number_total 4289
_reflns_threshold_expression >2sigma(I)
_cod_data_source_file ol202527g_si_003.cif
_cod_data_source_block a
_cod_original_sg_symbol_H-M P2(1)
_cod_database_code 1502572

loop_
_symmetry_equiv_pos_as_xyz
'x, y, z'
'-x, y+1/2, -z'

loop_
_atom_site_label
_atom_site_type_symbol
_atom_site_fract_x
_atom_site_fract_y
_atom_site_fract_z
_atom_site_U_iso_or_equiv
_atom_site_adp_type
_atom_site_occupancy
_atom_site_symmetry_multiplicity
_atom_site_calc_flag
_atom_site_refinement_flags
Br1 Br -0.16557(5) 0.51557(6) 0.615742(18) 0.05081(12) Uani 1 1 d .
S1 S 0.02829(12) 0.71059(10) 0.81109(4) 0.03258(18) Uani 1 1 d .
O1 O 0.4829(4) 0.6317(4) 1.13085(14) 0.0513(7) Uani 1 1 d .
O2 O 0.7305(4) 0.6676(5) 1.06353(16) 0.0707(10) Uani 1 1 d .
O3 O -0.1547(3) 0.7648(3) 0.83813(13) 0.0411(6) Uani 1 1 d .
O4 O 0.1263(4) 0.8164(3) 0.75973(13) 0.0383(5) Uani 1 1 d .
N1 N 0.5555(4) 0.6545(4) 1.07202(16) 0.0430(7) Uani 1 1 d .
N2 N 0.0001(3) 0.5162(4) 0.77738(12) 0.0286(5) Uani 1 1 d .
C1 C 0.4250(5) 0.6659(4) 1.00780(18) 0.0372(7) Uani 1 1 d .
C2 C 0.2316(5) 0.6236(5) 1.01509(18) 0.0384(8) Uani 1 1 d .
H2 H 0.1835 0.5860 1.0602 0.046 Uiso 1 1 calc R
C3 C 0.1105(5) 0.6379(4) 0.95473(18) 0.0366(7) Uani 1 1 d .
H3 H -0.0233 0.6106 0.9581 0.044 Uiso 1 1 calc R
C4 C 0.1847(5) 0.6925(4) 0.88862(16) 0.0327(7) Uani 1 1 d .
C5 C 0.3797(5) 0.7329(4) 0.88303(18) 0.0382(8) Uani 1 1 d .
H5 H 0.4294 0.7695 0.8380 0.046 Uiso 1 1 calc R
C6 C 0.5017(5) 0.7197(5) 0.94332(18) 0.0402(8) Uani 1 1 d .
H6 H 0.6356 0.7472 0.9404 0.048 Uiso 1 1 calc R
C7 C -0.1147(5) 0.3852(4) 0.81708(19) 0.0399(8) Uani 1 1 d .
H7B H -0.0529 0.3581 0.8646 0.048 Uiso 1 1 calc R
H7A H -0.2479 0.4288 0.8246 0.048 Uiso 1 1 calc R
C8 C -0.1166(7) 0.2294(5) 0.7701(3) 0.0677(14) Uani 1 1 d .
H8A H -0.2350 0.2293 0.7387 0.081 Uiso 1 1 calc R
H8B H -0.1158 0.1206 0.7997 0.081 Uiso 1 1 calc R
C9 C 0.0582(5) 0.2357(4) 0.72524(19) 0.0385(8) Uani 1 1 d .
H9A H 0.0262 0.1943 0.6756 0.046 Uiso 1 1 calc R
H9B H 0.1605 0.1583 0.7462 0.046 Uiso 1 1 calc R
C10 C 0.1304(4) 0.4296(4) 0.72341(16) 0.0284(6) Uani 1 1 d .
C11 C 0.3435(5) 0.4397(5) 0.74835(17) 0.0357(7) Uani 1 1 d .
H11A H 0.4205 0.3592 0.7192 0.054 Uiso 1 1 calc R
H11C H 0.3555 0.4057 0.7993 0.054 Uiso 1 1 calc R
H11B H 0.3909 0.5606 0.7425 0.054 Uiso 1 1 calc R
C12 C 0.1087(4) 0.5180(5) 0.64913(14) 0.0307(6) Uani 1 1 d .
H12 H 0.1492 0.6440 0.6547 0.037 Uiso 1 1 calc R
C13 C 0.2325(5) 0.4355(5) 0.59135(17) 0.0368(7) Uani 1 1 d .
H13B H 0.3693 0.4378 0.6088 0.044 Uiso 1 1 calc R
H13A H 0.1944 0.3102 0.5860 0.044 Uiso 1 1 calc R
C14 C 0.2220(5) 0.5205(6) 0.51724(16) 0.0412(7) Uani 1 1 d .
H14B H 0.2382 0.6497 0.5224 0.049 Uiso 1 1 calc R
H14A H 0.0928 0.4982 0.4947 0.049 Uiso 1 1 calc R
C15 C 0.3787(5) 0.4485(5) 0.46802(18) 0.0418(8) Uani 1 1 d .
H15B H 0.5074 0.4840 0.4879 0.050 Uiso 1 1 calc R
H15A H 0.3731 0.3180 0.4686 0.050 Uiso 1 1 calc R
C16 C 0.3598(5) 0.5111(6) 0.39088(17) 0.0488(8) Uani 1 1 d .
H16B H 0.3687 0.6415 0.3900 0.059 Uiso 1 1 calc R
H16A H 0.2304 0.4777 0.3710 0.059 Uiso 1 1 calc R
C17 C 0.5138(7) 0.4349(6) 0.3432(2) 0.0564(11) Uani 1 1 d .
H17A H 0.4958 0.4806 0.2940 0.085 Uiso 1 1 calc R
H17B H 0.5030 0.3060 0.3426 0.085 Uiso 1 1 calc R
H17C H 0.6423 0.4687 0.3622 0.085 Uiso 1 1 calc R

loop_
_atom_site_aniso_label
_atom_site_aniso_U_11
_atom_site_aniso_U_22
_atom_site_aniso_U_33
_atom_site_aniso_U_23
_atom_site_aniso_U_13
_atom_site_aniso_U_12
Br1 0.03256(18) 0.0707(3) 0.04895(19) 0.0138(2) -0.00232(13) 0.0064(2)
S1 0.0350(4) 0.0256(3) 0.0377(4) 0.0032(3) 0.0130(3) 0.0040(3)
O1 0.0525(16) 0.0620(17) 0.0396(14) -0.0127(12) 0.0075(12) -0.0034(14)
O2 0.0400(16) 0.115(3) 0.0573(17) 0.0019(18) 0.0043(13) -0.0184(17)
O3 0.0399(14) 0.0383(13) 0.0458(13) 0.0049(10) 0.0131(11) 0.0118(11)
O4 0.0504(14) 0.0221(10) 0.0431(13) 0.0038(9) 0.0171(11) -0.0008(10)
N1 0.0406(18) 0.0477(18) 0.0410(16) -0.0111(13) 0.0061(13) -0.0069(14)
N2 0.0273(11) 0.0246(11) 0.0345(11) 0.0049(12) 0.0088(9) -0.0005(13)
C1 0.0376(19) 0.0318(17) 0.0426(18) -0.0093(13) 0.0102(14) -0.0047(13)
C2 0.0392(19) 0.0409(19) 0.0359(17) -0.0037(14) 0.0142(15) -0.0027(16)
C3 0.0341(17) 0.0365(17) 0.0398(18) -0.0050(14) 0.0139(14) -0.0015(14)
C4 0.0357(18) 0.0258(15) 0.0374(16) -0.0055(12) 0.0142(13) 0.0005(13)
C5 0.0400(19) 0.0374(18) 0.0380(17) -0.0052(14) 0.0149(14) -0.0092(15)
C6 0.0354(18) 0.0426(19) 0.0435(18) -0.0074(16) 0.0132(14) -0.0073(16)
C7 0.041(2) 0.0332(17) 0.0461(19) 0.0058(14) 0.0123(15) -0.0056(15)
C8 0.083(3) 0.033(2) 0.089(3) -0.005(2) 0.050(3) -0.016(2)
C9 0.045(2) 0.0267(16) 0.0444(18) 0.0043(14) 0.0093(15) -0.0005(14)
C10 0.0272(16) 0.0242(13) 0.0342(15) 0.0016(12) 0.0080(12) 0.0040(12)
C11 0.0305(17) 0.0414(17) 0.0352(16) 0.0039(14) 0.0018(13) 0.0078(14)
C12 0.0277(13) 0.0296(14) 0.0348(13) 0.0040(15) 0.0018(10) 0.0006(16)
C13 0.0392(19) 0.0371(16) 0.0343(16) 0.0030(13) 0.0062(13) 0.0068(14)
C14 0.0478(18) 0.0418(17) 0.0346(15) 0.0022(17) 0.0097(13) 0.0052(19)
C15 0.048(2) 0.0418(18) 0.0359(17) -0.0018(14) 0.0066(15) 0.0041(16)
C16 0.062(2) 0.0461(19) 0.0386(16) 0.0036(19) 0.0136(15) 0.005(2)
C17 0.070(3) 0.052(2) 0.048(2) 0.0038(18) 0.025(2) 0.003(2)

loop_
_atom_type_symbol
_atom_type_description
_atom_type_scat_dispersion_real
_atom_type_scat_dispersion_imag
_atom_type_scat_source
C C 0.0033 0.0016 'International Tables Vol C Tables 4.2.6.8 and 6.1.1.4'
H H 0.0000 0.0000 'International Tables Vol C Tables 4.2.6.8 and 6.1.1.4'
N N 0.0061 0.0033 'International Tables Vol C Tables 4.2.6.8 and 6.1.1.4'
O O 0.0106 0.0060 'International Tables Vol C Tables 4.2.6.8 and 6.1.1.4'
S S 0.1246 0.1234 'International Tables Vol C Tables 4.2.6.8 and 6.1.1.4'
Br Br -0.2901 2.4595 'International Tables Vol C Tables 4.2.6.8 and 6.1.1.4'

loop_
_geom_angle_atom_site_label_1
_geom_angle_atom_site_label_2
_geom_angle_atom_site_label_3
_geom_angle
O4 S1 O3 120.62(14)
O4 S1 N2 108.11(13)
O3 S1 N2 107.43(14)
O4 S1 C4 106.99(15)
O3 S1 C4 105.24(14)
N2 S1 C4 107.87(14)
O1 N1 O2 123.6(3)
O1 N1 C1 118.1(3)
O2 N1 C1 118.4(3)
C7 N2 C10 111.9(3)
C7 N2 S1 118.89(19)
C10 N2 S1 125.85(19)
C6 C1 C2 123.1(3)
C6 C1 N1 118.3(3)
C2 C1 N1 118.6(3)
C3 C2 C1 117.9(3)
C3 C2 H2 121.0
C1 C2 H2 121.0
C2 C3 C4 120.1(3)
C2 C3 H3 119.9
C4 C3 H3 119.9
C5 C4 C3 120.5(3)
C5 C4 S1 119.5(2)
C3 C4 S1 119.9(3)
C6 C5 C4 119.7(3)
C6 C5 H5 120.2
C4 C5 H5 120.2
C1 C6 C5 118.7(3)
C1 C6 H6 120.7
C5 C6 H6 120.7
C8 C7 N2 104.1(3)
C8 C7 H7B 110.9
N2 C7 H7B 110.9
C8 C7 H7A 110.9
N2 C7 H7A 110.9
H7B C7 H7A 109.0
C7 C8 C9 108.1(3)
C7 C8 H8A 110.1
C9 C8 H8A 110.1
C7 C8 H8B 110.1
C9 C8 H8B 110.1
H8A C8 H8B 108.4
C8 C9 C10 108.0(3)
C8 C9 H9A 110.1
C10 C9 H9A 110.1
C8 C9 H9B 110.1
C10 C9 H9B 110.1
H9A C9 H9B 108.4
N2 C10 C11 111.2(2)
N2 C10 C12 110.9(2)
C11 C10 C12 108.6(2)
N2 C10 C9 101.5(2)
C11 C10 C9 110.3(3)
C12 C10 C9 114.1(3)
C10 C11 H11A 109.5
C10 C11 H11C 109.5
H11A C11 H11C 109.5
C10 C11 H11B 109.5
H11A C11 H11B 109.5
H11C C11 H11B 109.5
C13 C12 C10 114.0(3)
C13 C12 Br1 109.1(2)
C10 C12 Br1 110.31(19)
C13 C12 H12 107.7
C10 C12 H12 107.7
Br1 C12 H12 107.7
C14 C13 C12 116.6(3)
C14 C13 H13B 108.1
C12 C13 H13B 108.1
C14 C13 H13A 108.1
C12 C13 H13A 108.1
H13B C13 H13A 107.3
C13 C14 C15 111.6(3)
C13 C14 H14B 109.3
C15 C14 H14B 109.3
C13 C14 H14A 109.3
C15 C14 H14A 109.3
H14B C14 H14A 108.0
C16 C15 C14 113.9(3)
C16 C15 H15B 108.8
C14 C15 H15B 108.8
C16 C15 H15A 108.8
C14 C15 H15A 108.8
H15B C15 H15A 107.7
C15 C16 C17 112.8(3)
C15 C16 H16B 109.0
C17 C16 H16B 109.0
C15 C16 H16A 109.0
C17 C16 H16A 109.0
H16B C16 H16A 107.8
C16 C17 H17A 109.5
C16 C17 H17B 109.5
H17A C17 H17B 109.5
C16 C17 H17C 109.5
H17A C17 H17C 109.5
H17B C17 H17C 109.5

loop_
_geom_bond_atom_site_label_1
_geom_bond_atom_site_label_2
_geom_bond_distance
Br1 C12 1.976(3)
S1 O4 1.428(2)
S1 O3 1.431(2)
S1 N2 1.610(3)
S1 C4 1.779(4)
O1 N1 1.223(4)
O2 N1 1.227(4)
N1 C1 1.475(5)
N2 C7 1.478(4)
N2 C10 1.511(4)
C1 C6 1.380(5)
C1 C2 1.383(5)
C2 C3 1.382(5)
C2 H2 0.9500
C3 C4 1.402(4)
C3 H3 0.9500
C4 C5 1.387(4)
C5 C6 1.384(5)
C5 H5 0.9500
C6 H6 0.9500
C7 C8 1.467(5)
C7 H7B 0.9900
C7 H7A 0.9900
C8 C9 1.483(5)
C8 H8A 0.9900
C8 H8B 0.9900
C9 C10 1.553(4)
C9 H9A 0.9900
C9 H9B 0.9900
C10 C11 1.532(4)
C10 C12 1.533(4)
C11 H11A 0.9800
C11 H11C 0.9800
C11 H11B 0.9800
C12 C13 1.521(4)
C12 H12 1.0000
C13 C14 1.516(4)
C13 H13B 0.9900
C13 H13A 0.9900
C14 C15 1.533(4)
C14 H14B 0.9900
C14 H14A 0.9900
C15 C16 1.507(5)
C15 H15B 0.9900
C15 H15A 0.9900
C16 C17 1.514(5)
C16 H16B 0.9900
C16 H16A 0.9900
C17 H17A 0.9800
C17 H17B 0.9800
C17 H17C 0.9800

loop_
_geom_torsion_atom_site_label_1
_geom_torsion_atom_site_label_2
_geom_torsion_atom_site_label_3
_geom_torsion_atom_site_label_4
_geom_torsion
O4 S1 N2 C7 -174.2(2)
O3 S1 N2 C7 -42.6(3)
C4 S1 N2 C7 70.4(3)
O4 S1 N2 C10 28.3(3)
O3 S1 N2 C10 159.9(2)
C4 S1 N2 C10 -87.1(2)
O1 N1 C1 C6 169.7(3)
O2 N1 C1 C6 -10.6(5)
O1 N1 C1 C2 -9.8(5)
O2 N1 C1 C2 169.9(4)
C6 C1 C2 C3 -0.6(5)
N1 C1 C2 C3 178.9(3)
C1 C2 C3 C4 0.4(5)
C2 C3 C4 C5 -0.1(5)
C2 C3 C4 S1 180.0(3)
O4 S1 C4 C5 -17.1(3)
O3 S1 C4 C5 -146.5(3)
N2 S1 C4 C5 99.0(3)
O4 S1 C4 C3 162.9(3)
O3 S1 C4 C3 33.4(3)
N2 S1 C4 C3 -81.0(3)
C3 C4 C5 C6 -0.2(5)
S1 C4 C5 C6 179.7(3)
C2 C1 C6 C5 0.3(5)
N1 C1 C6 C5 -179.2(3)
C4 C5 C6 C1 0.1(5)
C10 N2 C7 C8 -21.8(4)
S1 N2 C7 C8 177.7(3)
N2 C7 C8 C9 25.8(5)
C7 C8 C9 C10 -21.1(5)
C7 N2 C10 C11 -108.3(3)
S1 N2 C10 C11 50.6(3)
C7 N2 C10 C12 130.7(3)
S1 N2 C10 C12 -70.5(3)
C7 N2 C10 C9 9.0(3)
S1 N2 C10 C9 167.9(2)
C8 C9 C10 N2 7.2(4)
C8 C9 C10 C11 125.2(3)
C8 C9 C10 C12 -112.2(4)
N2 C10 C12 C13 -178.8(3)
C11 C10 C12 C13 58.6(4)
C9 C10 C12 C13 -64.9(3)
N2 C10 C12 Br1 -55.6(3)
C11 C10 C12 Br1 -178.2(2)
C9 C10 C12 Br1 58.3(3)
C10 C12 C13 C14 -178.2(3)
Br1 C12 C13 C14 57.9(4)
C12 C13 C14 C15 169.6(3)
C13 C14 C15 C16 172.7(3)
C14 C15 C16 C17 -178.8(4)
